data_7204756
loop_
_publ_author_name
'DeGroot, Marty W.'
'Taylor, Nicholas J.'
'Corrigan, John F.'

_publ_section_title
;
 Molecular nanocluster analogues of CdSe/ZnSe and CdTe/ZnTe core/shell
 nanoparticles
;
_journal_issue 4
_journal_name_full 'Journal of Materials Chemistry'
_journal_page_first 654
_journal_paper_doi 10.1039/b312297b
_journal_volume 14
_journal_year 2004
_chemical_formula_sum 'C86 H150 Cd11 N10 O5 Se19 Zn5'
_chemical_formula_weight 4467.65
_chemical_name_systematic
;
?
;
_space_group_IT_number 61
_symmetry_cell_setting orthorhombic
_symmetry_space_group_name_Hall '-P 2ac 2ab'
_symmetry_space_group_name_H-M 'P b c a'
_atom_sites_solution_primary direct
_atom_sites_solution_secondary difmap
_audit_creation_method SHELXL-97
_cell_angle_alpha 90.00
_cell_angle_beta 90.00
_cell_angle_gamma 90.00
_cell_formula_units_Z 8
_cell_length_a 17.3933(14)
_cell_length_b 36.592(3)
_cell_length_c 46.151(4)
_cell_measurement_reflns_used 9493
_cell_measurement_temperature 150(1)
_cell_measurement_theta_max 22.99
_cell_measurement_theta_min 2.22
_cell_volume 29373(4)
_computing_cell_refinement SAINT
_computing_data_collection SMART
_computing_data_reduction SAINT
_computing_molecular_graphics SHELXTL
_computing_publication_material SHELXTL
_computing_structure_refinement SHELXTL
_computing_structure_solution SHELXTL
_diffrn_ambient_temperature 150(1)
_diffrn_measured_fraction_theta_full 1.000
_diffrn_measured_fraction_theta_max 1.000
_diffrn_measurement_device_type 'Bruker APEX'
_diffrn_measurement_method Omega
_diffrn_radiation_monochromator graphite
_diffrn_radiation_source 'fine-focus sealed tube'
_diffrn_radiation_type MoK\a
_diffrn_radiation_wavelength 0.71073
_diffrn_reflns_av_R_equivalents 0.1765
_diffrn_reflns_av_sigmaI/netI 0.1676
_diffrn_reflns_limit_h_max 19
_diffrn_reflns_limit_h_min -19
_diffrn_reflns_limit_k_max 37
_diffrn_reflns_limit_k_min -40
_diffrn_reflns_limit_l_max 50
_diffrn_reflns_limit_l_min -48
_diffrn_reflns_number 131518
_diffrn_reflns_theta_full 22.99
_diffrn_reflns_theta_max 22.99
_diffrn_reflns_theta_min 1.37
_exptl_absorpt_coefficient_mu 7.103
_exptl_absorpt_correction_T_max 0.4846
_exptl_absorpt_correction_T_min 0.2760
_exptl_absorpt_correction_type integration
_exptl_absorpt_process_details 'face-indexed analytical'
_exptl_crystal_colour 'Pale yellow'
_exptl_crystal_density_diffrn 2.021
_exptl_crystal_density_method 'not measured'
_exptl_crystal_description Prism
_exptl_crystal_F_000 16800
_exptl_crystal_size_max 0.22
_exptl_crystal_size_mid 0.14
_exptl_crystal_size_min 0.11
_refine_diff_density_max 1.600
_refine_diff_density_min -1.181
_refine_diff_density_rms 0.266
_refine_ls_extinction_method none
_refine_ls_goodness_of_fit_ref 1.176
_refine_ls_matrix_type full
_refine_ls_number_parameters 615
_refine_ls_number_reflns 20404
_refine_ls_number_restraints 0
_refine_ls_restrained_S_all 1.176
_refine_ls_R_factor_all 0.1625
_refine_ls_R_factor_gt 0.0927
_refine_ls_shift/su_max 0.002
_refine_ls_shift/su_mean 0.000
_refine_ls_structure_factor_coef Fsqd
_refine_ls_weighting_details 'calc w=1/[\s^2^(Fo^2^)+(0.0750P)^2^+0.0000P] where P=(Fo^2^+2Fc^2^)/3'
_refine_ls_weighting_scheme calc
_refine_ls_wR_factor_gt 0.2018
_refine_ls_wR_factor_ref 0.2183
_reflns_number_gt 10726
_reflns_number_total 20404
_reflns_threshold_expression >2sigma(I)
_cod_data_source_file b312297b.txt
_cod_data_source_block COMPLEX_1
_cod_depositor_comments
;
The following automatic conversions were performed:
'_symmetry_cell_setting' value 'Orthorhombic' changed to 'orthorhombic'
according to '/home/saulius/struct/CIF-dictionaries/cif_core.dic'
dictionary named 'cif_core.dic' version 2.4.1 from
2010-06-29.

'_exptl_absorpt_correction_type' value 'Integration' changed
to 'integration' according to
'/home/saulius/struct/CIF-dictionaries/cif_core.dic' dictionary named
'cif_core.dic' version 2.4.1 from 2010-06-29.

Automatic conversion script
Id: cif_fix_enum 1527 2010-12-29 10:47:43Z saulius 
;
_cod_original_sg_symbol_H-M Pbca
_cod_database_code 7204756

loop_
_symmetry_equiv_pos_as_xyz
'x, y, z'
'-x+1/2, -y, z+1/2'
'-x, y+1/2, -z+1/2'
'x+1/2, -y+1/2, -z'
'-x, -y, -z'
'x-1/2, y, -z-1/2'
'x, -y-1/2, z-1/2'
'-x-1/2, y-1/2, z'

loop_
_atom_site_label
_atom_site_type_symbol
_atom_site_fract_x
_atom_site_fract_y
_atom_site_fract_z
_atom_site_U_iso_or_equiv
_atom_site_adp_type
_atom_site_occupancy
_atom_site_symmetry_multiplicity
_atom_site_calc_flag
_atom_site_refinement_flags
_atom_site_disorder_assembly
_atom_site_disorder_group
Cd1 Cd 0.54448(11) 0.26883(6) 0.07093(4) 0.0427(6) Uani 1 1 d . . .
Cd2 Cd 0.53322(10) 0.36036(6) 0.10772(4) 0.0392(5) Uani 1 1 d . . .
Cd3 Cd 0.56343(10) 0.34110(6) 0.18608(4) 0.0417(6) Uani 1 1 d . . .
Cd4 Cd 0.50825(10) 0.25234(5) 0.14893(4) 0.0345(5) Uani 1 1 d . . .
Cd5 Cd 0.34081(10) 0.29193(5) 0.08506(4) 0.0329(5) Uani 1 1 d . . .
Cd6 Cd 0.32626(10) 0.39154(6) 0.09372(4) 0.0375(5) Uani 1 1 d . . .
Cd7 Cd 0.35247(9) 0.33803(5) 0.17117(4) 0.0310(5) Uani 1 1 d . . .
Cd8 Cd 0.29161(10) 0.24339(5) 0.16336(4) 0.0311(5) Uani 1 1 d . . .
Cd9 Cd 0.19563(11) 0.43731(6) 0.13775(5) 0.0445(6) Uani 1 1 d . . .
Cd10 Cd 0.14768(10) 0.20950(5) 0.11980(4) 0.0343(5) Uani 1 1 d . . .
Cd11 Cd 0.16892(10) 0.32456(5) 0.12793(4) 0.0302(5) Uani 1 1 d . . .
Se1 Se 0.64094(14) 0.32057(8) 0.08260(6) 0.0407(8) Uani 1 1 d . . .
Se2 Se 0.63256(14) 0.28077(8) 0.17328(6) 0.0387(7) Uani 1 1 d . . .
Se3 Se 0.58087(14) 0.39787(8) 0.15288(6) 0.0422(8) Uani 1 1 d . . .
Se4 Se 0.53713(14) 0.21069(8) 0.10315(6) 0.0396(7) Uani 1 1 d . . .
Se5 Se 0.45887(15) 0.40063(8) 0.06951(6) 0.0438(8) Uani 1 1 d . . .
Se6 Se 0.44034(14) 0.33609(8) 0.21747(6) 0.0369(7) Uani 1 1 d . . .
Se7 Se 0.41759(14) 0.22052(8) 0.18702(6) 0.0355(7) Uani 1 1 d . . .
Se8 Se 0.42666(14) 0.28340(8) 0.03859(6) 0.0387(7) Uani 1 1 d . . .
Se9 Se 0.43503(13) 0.31050(7) 0.12793(5) 0.0291(6) Uani 1 1 d . . .
Se10 Se 0.33241(14) 0.40495(7) 0.15059(6) 0.0347(7) Uani 1 1 d . . .
Se11 Se 0.29299(13) 0.22843(7) 0.10642(6) 0.0331(7) Uani 1 1 d . . .
Se12 Se 0.22250(13) 0.30416(7) 0.17771(5) 0.0277(6) Uani 1 1 d . . .
Se13 Se 0.23234(14) 0.33953(7) 0.07857(5) 0.0313(7) Uani 1 1 d . . .
Se14 Se 0.21868(16) 0.44603(8) 0.08072(7) 0.0487(8) Uani 1 1 d . . .
Se15 Se 0.16062(14) 0.20199(7) 0.17744(6) 0.0339(7) Uani 1 1 d . . .
Se16 Se 0.06337(13) 0.26980(7) 0.12207(6) 0.0323(7) Uani 1 1 d . . .
Se17 Se 0.08659(14) 0.38789(8) 0.12921(6) 0.0361(7) Uani 1 1 d . . .
Se18 Se 0.1874(2) 0.48762(10) 0.17538(8) 0.0754(11) Uani 1 1 d . . .
Se19 Se 0.10982(18) 0.15431(8) 0.08912(7) 0.0523(9) Uani 1 1 d . . .
Zn1 Zn 0.69037(15) 0.29641(9) 0.12706(6) 0.0374(8) Uani 1 1 d . . .
Zn2 Zn 0.46025(16) 0.42915(8) 0.15893(6) 0.0323(8) Uani 1 1 d . . .
Zn3 Zn 0.43065(13) 0.26986(8) 0.22185(5) 0.0211(7) Uani 1 1 d . . .
Zn4 Zn 0.40613(15) 0.19067(8) 0.09880(6) 0.0312(8) Uani 1 1 d . . .
Zn5 Zn 0.44814(14) 0.34973(7) 0.03564(6) 0.0243(7) Uani 1 1 d . . .
O1 O 0.6312(10) 0.2445(5) 0.0295(4) 0.055(5) Uiso 1 1 d . . .
O2 O 0.6538(11) 0.3643(5) 0.2257(4) 0.059(6) Uiso 1 1 d . . .
N1 N 0.7719(13) 0.2508(6) 0.1189(5) 0.052(6) Uiso 1 1 d . . .
N2 N 0.7989(14) 0.3252(7) 0.1358(6) 0.069(8) Uiso 1 1 d . . .
N3 N 0.4768(12) 0.4821(6) 0.1412(5) 0.050(6) Uiso 1 1 d . . .
N4 N 0.4515(12) 0.4582(6) 0.1992(5) 0.050(6) Uiso 1 1 d . . .
N5 N 0.5128(12) 0.2474(6) 0.2533(5) 0.042(6) Uiso 1 1 d . . .
N6 N 0.3450(11) 0.2610(5) 0.2561(4) 0.032(5) Uiso 1 1 d . . .
N7 N 0.3810(12) 0.1608(6) 0.0593(5) 0.043(6) Uiso 1 1 d . . .
N8 N 0.3963(11) 0.1388(5) 0.1200(4) 0.034(5) Uiso 1 1 d . . .
N9 N 0.5416(13) 0.3602(7) 0.0035(5) 0.058(7) Uiso 1 1 d . . .
N10 N 0.3732(13) 0.3689(6) -0.0002(5) 0.052(7) Uiso 1 1 d . . .
C1 C 0.849(2) 0.2693(10) 0.1189(8) 0.086(11) Uiso 1 1 d . . .
C2 C 0.8535(17) 0.2972(9) 0.1441(7) 0.064(9) Uiso 1 1 d . . .
C3 C 0.7602(19) 0.2372(9) 0.0877(7) 0.075(10) Uiso 1 1 d . . .
C4 C 0.7579(18) 0.2205(9) 0.1404(7) 0.068(10) Uiso 1 1 d . . .
C5 C 0.7905(16) 0.3492(8) 0.1620(6) 0.054(8) Uiso 1 1 d . . .
C6 C 0.824(2) 0.3475(10) 0.1126(8) 0.096(12) Uiso 1 1 d . . .
C7 C 0.4961(18) 0.5060(9) 0.1661(7) 0.067(10) Uiso 1 1 d . . .
C8 C 0.4435(18) 0.4970(9) 0.1915(7) 0.074(10) Uiso 1 1 d . . .
C9 C 0.5375(18) 0.4817(9) 0.1173(7) 0.074(10) Uiso 1 1 d . . .
C10 C 0.4045(17) 0.4954(8) 0.1257(6) 0.060(9) Uiso 1 1 d . . .
C11 C 0.5218(17) 0.4521(9) 0.2184(7) 0.066(9) Uiso 1 1 d . . .
C12 C 0.3800(15) 0.4485(7) 0.2169(6) 0.047(8) Uiso 1 1 d . . .
C13 C 0.4624(18) 0.2316(8) 0.2768(7) 0.063(9) Uiso 1 1 d . . .
C14 C 0.393(2) 0.2541(10) 0.2826(8) 0.084(11) Uiso 1 1 d . . .
C15 C 0.5600(16) 0.2167(8) 0.2419(6) 0.057(9) Uiso 1 1 d . . .
C16 C 0.5652(15) 0.2786(8) 0.2662(6) 0.049(8) Uiso 1 1 d . . .
C17 C 0.2955(17) 0.2303(8) 0.2504(7) 0.065(9) Uiso 1 1 d . . .
C18 C 0.2969(18) 0.2930(9) 0.2619(7) 0.069(10) Uiso 1 1 d . . .
C19 C 0.3532(17) 0.1254(9) 0.0702(7) 0.067(10) Uiso 1 1 d . . .
C20 C 0.4002(18) 0.1102(9) 0.0961(7) 0.071(10) Uiso 1 1 d . . .
C21 C 0.3194(15) 0.1781(7) 0.0409(6) 0.046(8) Uiso 1 1 d . . .
C22 C 0.4525(17) 0.1572(8) 0.0411(7) 0.063(9) Uiso 1 1 d . . .
C23 C 0.4589(15) 0.1301(7) 0.1399(6) 0.046(8) Uiso 1 1 d . . .
C24 C 0.3230(16) 0.1332(8) 0.1351(6) 0.056(8) Uiso 1 1 d . . .
C25 C 0.501(2) 0.3842(10) -0.0200(8) 0.091(12) Uiso 1 1 d . . .
C26 C 0.426(2) 0.3699(9) -0.0279(8) 0.081(11) Uiso 1 1 d . . .
C27 C 0.5741(17) 0.3243(8) -0.0072(7) 0.061(9) Uiso 1 1 d . . .
C28 C 0.601(2) 0.3845(10) 0.0165(7) 0.082(11) Uiso 1 1 d . . .
C29 C 0.3064(17) 0.3418(8) -0.0055(6) 0.060(9) Uiso 1 1 d . . .
C30 C 0.3467(18) 0.4061(9) 0.0053(7) 0.076(10) Uiso 1 1 d . . .
C31 C 0.7107(18) 0.2536(9) 0.0190(7) 0.069(10) Uiso 1 1 d . . .
C32 C 0.7016(18) 0.2514(9) -0.0141(7) 0.070(10) Uiso 1 1 d . . .
C33 C 0.645(2) 0.2239(11) -0.0161(8) 0.098(13) Uiso 1 1 d . . .
C34 C 0.5998(18) 0.2186(9) 0.0123(7) 0.066(9) Uiso 1 1 d . . .
C35 C 0.7117(19) 0.3943(9) 0.2209(7) 0.078(11) Uiso 1 1 d . . .
C36 C 0.725(3) 0.4055(14) 0.2536(12) 0.15(2) Uiso 1 1 d . . .
C37 C 0.670(2) 0.3972(11) 0.2746(9) 0.109(14) Uiso 1 1 d . . .
C38 C 0.6357(19) 0.3643(10) 0.2569(8) 0.081(11) Uiso 1 1 d . . .
C39 C 0.2607(12) 0.4930(4) 0.0752(5) 0.055(8) Uiso 1 1 d G . .
C40 C 0.2526(10) 0.5223(6) 0.0941(4) 0.045(8) Uiso 1 1 d G . .
C41 C 0.2836(13) 0.5561(5) 0.0871(5) 0.062(9) Uiso 1 1 d G . .
C42 C 0.3226(15) 0.5607(6) 0.0610(6) 0.140(18) Uiso 1 1 d G . .
C43 C 0.3307(16) 0.5314(9) 0.0421(5) 0.23(3) Uiso 1 1 d G . .
C44 C 0.2997(16) 0.4976(7) 0.0492(5) 0.149(19) Uiso 1 1 d G . .
C45 C 0.1860(10) 0.1515(4) 0.1850(4) 0.034(7) Uiso 1 1 d G . .
C46 C 0.2352(11) 0.1429(5) 0.2077(4) 0.070(10) Uiso 1 1 d G . .
C47 C 0.2540(11) 0.1066(6) 0.2132(4) 0.088(12) Uiso 1 1 d G . .
C48 C 0.2235(12) 0.0790(4) 0.1960(5) 0.064(9) Uiso 1 1 d G . .
C49 C 0.1743(12) 0.0877(5) 0.1733(4) 0.064(9) Uiso 1 1 d G . .
C50 C 0.1555(10) 0.1240(6) 0.1678(4) 0.075(10) Uiso 1 1 d G . .
C51 C 0.0146(13) 0.2752(6) 0.0844(5) 0.027(6) Uiso 1 1 d . . .
C52 C -0.0003(14) 0.3094(7) 0.0765(6) 0.040(7) Uiso 1 1 d . . .
C53 C -0.044(2) 0.3147(9) 0.0514(8) 0.081(11) Uiso 1 1 d . . .
C54 C -0.0729(18) 0.2816(9) 0.0355(7) 0.070(10) Uiso 1 1 d . . .
C55 C -0.0552(15) 0.2469(7) 0.0442(6) 0.045(8) Uiso 1 1 d . . .
C56 C -0.0163(14) 0.2460(7) 0.0698(5) 0.035(7) Uiso 1 1 d . . .
C57 C 0.0245(13) 0.3931(7) 0.1631(5) 0.031(6) Uiso 1 1 d . . .
C58 C 0.0130(15) 0.3612(7) 0.1806(6) 0.043(7) Uiso 1 1 d . . .
C59 C -0.0374(17) 0.3629(9) 0.2051(7) 0.065(9) Uiso 1 1 d . . .
C60 C -0.0716(14) 0.3971(7) 0.2127(6) 0.042(7) Uiso 1 1 d . . .
C61 C -0.0554(18) 0.4280(9) 0.1959(7) 0.072(10) Uiso 1 1 d . . .
C62 C -0.0068(17) 0.4250(8) 0.1689(7) 0.062(9) Uiso 1 1 d . . .
C63 C 0.0935(11) 0.5105(7) 0.1659(7) 0.092(12) Uiso 1 1 d G . .
C64 C 0.0646(17) 0.5107(7) 0.1378(6) 0.113(15) Uiso 1 1 d G . .
C65 C -0.0076(19) 0.5254(8) 0.1322(5) 0.20(3) Uiso 1 1 d G . .
C66 C -0.0510(12) 0.5399(7) 0.1548(7) 0.098(13) Uiso 1 1 d G . .
C67 C -0.0222(16) 0.5396(7) 0.1829(6) 0.118(15) Uiso 1 1 d G . .
C68 C 0.0501(17) 0.5249(8) 0.1884(5) 0.121(15) Uiso 1 1 d G . .
C69 C 0.0178(9) 0.1385(6) 0.1075(4) 0.052(8) Uiso 1 1 d G . .
C70 C -0.0190(12) 0.1606(4) 0.1277(5) 0.072(10) Uiso 1 1 d G . .
C71 C -0.0860(12) 0.1485(6) 0.1411(4) 0.076(11) Uiso 1 1 d G . .
C72 C -0.1160(10) 0.1144(7) 0.1343(5) 0.105(13) Uiso 1 1 d G . .
C73 C -0.0791(14) 0.0923(5) 0.1141(5) 0.090(12) Uiso 1 1 d G . .
C74 C -0.0122(13) 0.1044(6) 0.1007(4) 0.089(12) Uiso 1 1 d G . .
O75 O 0.6338 0.1573 0.1865 0.310(17) Uiso 1 1 d . . .
C76 C 0.6613 0.1348 0.1659 0.310(17) Uiso 1 1 d . . .
C77 C 0.7225 0.1112 0.1719 0.310(17) Uiso 1 1 d . . .
C78 C 0.7209 0.1096 0.2020 0.310(17) Uiso 1 1 d . . .
C79 C 0.6808 0.1496 0.2096 0.310(17) Uiso 1 1 d . . .
O80 O 0.2290 0.0226 0.2673 0.36(2) Uiso 1 1 d . . .
C81 C 0.3076 0.0317 0.2701 0.36(2) Uiso 1 1 d . . .
C82 C 0.3409 0.0200 0.2931 0.36(2) Uiso 1 1 d . . .
C83 C 0.2984 0.0191 0.3174 0.36(2) Uiso 1 1 d . . .
C84 C 0.2223 0.0007 0.2921 0.36(2) Uiso 1 1 d . . .
O85 O 0.4250 0.1415 0.2731 0.289(16) Uiso 1 1 d . . .
C86 C 0.4823 0.1217 0.2884 0.289(16) Uiso 1 1 d . . .
C87 C 0.4959 0.1092 0.2399 0.289(16) Uiso 1 1 d . . .
C88 C 0.4334 0.1338 0.2431 0.289(16) Uiso 1 1 d . . .
C89 C 0.5261 0.1017 0.2678 0.289(16) Uiso 1 1 d . . .

loop_
_atom_site_aniso_label
_atom_site_aniso_U_11
_atom_site_aniso_U_22
_atom_site_aniso_U_33
_atom_site_aniso_U_23
_atom_site_aniso_U_13
_atom_site_aniso_U_12
Cd1 0.0272(11) 0.0602(15) 0.0407(14) -0.0030(11) -0.0005(10) -0.0026(11)
Cd2 0.0279(11) 0.0542(15) 0.0354(13) -0.0027(11) 0.0047(9) -0.0065(10)
Cd3 0.0275(11) 0.0560(15) 0.0415(14) -0.0001(11) 0.0055(10) -0.0039(10)
Cd4 0.0189(10) 0.0519(14) 0.0327(12) 0.0012(10) 0.0003(9) 0.0020(9)
Cd5 0.0237(10) 0.0495(14) 0.0256(11) -0.0037(10) 0.0037(9) 0.0019(10)
Cd6 0.0330(11) 0.0468(14) 0.0327(12) -0.0030(10) 0.0071(9) -0.0046(10)
Cd7 0.0188(10) 0.0470(14) 0.0272(12) -0.0023(9) -0.0002(8) -0.0047(9)
Cd8 0.0200(10) 0.0422(14) 0.0311(12) -0.0031(9) -0.0010(9) 0.0006(9)
Cd9 0.0337(12) 0.0456(15) 0.0543(15) -0.0001(11) 0.0137(10) 0.0011(10)
Cd10 0.0225(10) 0.0446(13) 0.0359(12) -0.0026(10) -0.0040(9) 0.0005(9)
Cd11 0.0194(9) 0.0451(13) 0.0261(12) -0.0046(9) -0.0006(8) 0.0008(9)
Se1 0.0242(14) 0.063(2) 0.0345(18) -0.0064(15) 0.0062(13) -0.0040(14)
Se2 0.0214(14) 0.058(2) 0.0370(18) 0.0017(14) -0.0027(12) -0.0039(13)
Se3 0.0277(15) 0.059(2) 0.0402(18) -0.0017(15) 0.0046(13) -0.0124(14)
Se4 0.0252(14) 0.0503(19) 0.0434(18) -0.0030(15) 0.0038(13) 0.0057(14)
Se5 0.0319(15) 0.059(2) 0.0407(18) 0.0056(15) 0.0108(14) -0.0030(15)
Se6 0.0215(14) 0.061(2) 0.0283(16) -0.0017(14) -0.0008(12) -0.0046(13)
Se7 0.0243(14) 0.0450(19) 0.0373(17) 0.0071(14) -0.0010(13) 0.0047(13)
Se8 0.0282(14) 0.061(2) 0.0267(16) -0.0061(14) 0.0057(12) 0.0037(14)
Se9 0.0186(13) 0.0434(18) 0.0254(15) -0.0013(12) 0.0012(11) 0.0005(12)
Se10 0.0284(15) 0.0414(18) 0.0345(17) -0.0035(13) 0.0009(13) -0.0034(13)
Se11 0.0234(14) 0.0453(19) 0.0307(16) -0.0017(13) 0.0070(12) 0.0022(13)
Se12 0.0174(13) 0.0418(18) 0.0239(15) -0.0011(12) 0.0023(11) 0.0002(12)
Se13 0.0246(14) 0.0441(18) 0.0251(16) -0.0019(13) 0.0009(12) 0.0016(13)
Se14 0.0451(18) 0.051(2) 0.050(2) 0.0074(15) 0.0024(15) 0.0043(15)
Se15 0.0268(14) 0.0421(18) 0.0329(17) -0.0020(13) 0.0045(12) -0.0021(13)
Se16 0.0176(13) 0.0460(18) 0.0333(16) -0.0054(13) -0.0023(12) 0.0005(12)
Se17 0.0280(15) 0.0457(19) 0.0347(17) 0.0030(14) 0.0077(13) 0.0044(13)
Se18 0.069(2) 0.068(3) 0.089(3) -0.031(2) 0.012(2) -0.001(2)
Se19 0.061(2) 0.052(2) 0.044(2) -0.0097(16) -0.0089(16) -0.0072(17)
Zn1 0.0156(15) 0.061(2) 0.035(2) -0.0002(16) 0.0016(14) 0.0003(15)
Zn2 0.0278(16) 0.037(2) 0.0322(19) -0.0022(15) -0.0006(14) -0.0109(15)
Zn3 0.0092(13) 0.0369(19) 0.0172(16) -0.0004(13) -0.0038(12) -0.0010(13)
Zn4 0.0197(15) 0.039(2) 0.035(2) -0.0051(15) 0.0043(13) 0.0019(14)
Zn5 0.0212(15) 0.0317(19) 0.0199(17) -0.0041(13) 0.0074(12) -0.0023(13)

loop_
_atom_type_symbol
_atom_type_description
_atom_type_scat_dispersion_real
_atom_type_scat_dispersion_imag
_atom_type_scat_source
C C 0.0033 0.0016 'International Tables Vol C Tables 4.2.6.8 and 6.1.1.4'
H H 0.0000 0.0000 'International Tables Vol C Tables 4.2.6.8 and 6.1.1.4'
N N 0.0061 0.0033 'International Tables Vol C Tables 4.2.6.8 and 6.1.1.4'
O O 0.0106 0.0060 'International Tables Vol C Tables 4.2.6.8 and 6.1.1.4'
Zn Zn 0.2839 1.4301 'International Tables Vol C Tables 4.2.6.8 and 6.1.1.4'
Se Se -0.0929 2.2259 'International Tables Vol C Tables 4.2.6.8 and 6.1.1.4'
Cd Cd -0.8075 1.2024 'International Tables Vol C Tables 4.2.6.8 and 6.1.1.4'

loop_
_geom_angle_atom_site_label_1
_geom_angle_atom_site_label_2
_geom_angle_atom_site_label_3
_geom_angle
_geom_angle_site_symmetry_1
_geom_angle_site_symmetry_3
_geom_angle_publ_flag
Se1 Cd1 Se8 118.84(12) . . ?
Se1 Cd1 O1 91.6(4) . . ?
Se8 Cd1 O1 96.1(4) . . ?
Se1 Cd1 Se4 120.80(12) . . ?
Se8 Cd1 Se4 117.34(11) . . ?
O1 Cd1 Se4 99.8(4) . . ?
Se3 Cd2 Se5 113.14(12) . . ?
Se3 Cd2 Se1 114.34(11) . . ?
Se5 Cd2 Se1 111.24(11) . . ?
Se3 Cd2 Se9 106.37(10) . . ?
Se5 Cd2 Se9 107.58(10) . . ?
Se1 Cd2 Se9 103.33(11) . . ?
O2 Cd3 Se2 99.3(4) . . ?
O2 Cd3 Se6 97.5(4) . . ?
Se2 Cd3 Se6 116.88(12) . . ?
O2 Cd3 Se3 94.8(4) . . ?
Se2 Cd3 Se3 119.62(11) . . ?
Se6 Cd3 Se3 118.84(11) . . ?
Se7 Cd4 Se2 112.29(11) . . ?
Se7 Cd4 Se4 113.01(11) . . ?
Se2 Cd4 Se4 114.13(10) . . ?
Se7 Cd4 Se9 108.06(10) . . ?
Se2 Cd4 Se9 103.35(10) . . ?
Se4 Cd4 Se9 105.05(10) . . ?
Se13 Cd5 Se8 113.55(11) . . ?
Se13 Cd5 Se9 111.36(10) . . ?
Se8 Cd5 Se9 106.69(10) . . ?
Se13 Cd5 Se11 113.80(10) . . ?
Se8 Cd5 Se11 112.09(11) . . ?
Se9 Cd5 Se11 98.07(10) . . ?
Se5 Cd6 Se13 122.54(11) . . ?
Se5 Cd6 Se10 111.42(11) . . ?
Se13 Cd6 Se10 115.03(10) . . ?
Se5 Cd6 Se14 114.35(11) . . ?
Se13 Cd6 Se14 92.51(10) . . ?
Se10 Cd6 Se14 96.12(10) . . ?
Se5 Cd6 Cd9 140.69(10) . . ?
Se13 Cd6 Cd9 95.68(8) . . ?
Se10 Cd6 Cd9 50.50(7) . . ?
Se14 Cd6 Cd9 49.12(8) . . ?
Se12 Cd7 Se6 113.51(10) . . ?
Se12 Cd7 Se10 111.61(10) . . ?
Se6 Cd7 Se10 113.13(11) . . ?
Se12 Cd7 Se9 112.16(10) . . ?
Se6 Cd7 Se9 106.63(10) . . ?
Se10 Cd7 Se9 98.77(10) . . ?
Se7 Cd8 Se12 123.90(11) . . ?
Se7 Cd8 Se11 109.85(10) . . ?
Se12 Cd8 Se11 115.20(10) . . ?
Se7 Cd8 Se15 114.48(10) . . ?
Se12 Cd8 Se15 91.56(9) . . ?
Se11 Cd8 Se15 97.11(9) . . ?
Se7 Cd8 Cd10 138.24(10) . . ?
Se12 Cd8 Cd10 96.90(8) . . ?
Se11 Cd8 Cd10 50.31(7) . . ?
Se15 Cd8 Cd10 49.58(7) . . ?
Se18 Cd9 Se17 123.84(12) . . ?
Se18 Cd9 Se14 126.48(14) . . ?
Se17 Cd9 Se14 92.43(11) . . ?
Se18 Cd9 Se10 102.48(12) . . ?
Se17 Cd9 Se10 111.16(11) . . ?
Se14 Cd9 Se10 97.75(10) . . ?
Se18 Cd9 Cd6 141.90(11) . . ?
Se17 Cd9 Cd6 92.99(9) . . ?
Se14 Cd9 Cd6 52.13(8) . . ?
Se10 Cd9 Cd6 49.23(7) . . ?
Se19 Cd10 Se16 122.52(11) . . ?
Se19 Cd10 Se15 119.37(12) . . ?
Se16 Cd10 Se15 95.30(10) . . ?
Se19 Cd10 Se11 108.57(11) . . ?
Se16 Cd10 Se11 108.30(10) . . ?
Se15 Cd10 Se11 100.08(10) . . ?
Se19 Cd10 Cd8 142.81(10) . . ?
Se16 Cd10 Cd8 94.55(8) . . ?
Se15 Cd10 Cd8 52.91(7) . . ?
Se11 Cd10 Cd8 50.09(7) . . ?
Se12 Cd11 Se13 133.49(10) . . ?
Se12 Cd11 Se17 114.53(10) . . ?
Se13 Cd11 Se17 93.62(10) . . ?
Se12 Cd11 Se16 96.79(10) . . ?
Se13 Cd11 Se16 110.75(10) . . ?
Se17 Cd11 Se16 105.84(9) . . ?
Zn1 Se1 Cd1 98.11(13) . . ?
Zn1 Se1 Cd2 94.71(12) . . ?
Cd1 Se1 Cd2 91.99(10) . . ?
Zn1 Se2 Cd3 101.08(13) . . ?
Zn1 Se2 Cd4 93.32(12) . . ?
Cd3 Se2 Cd4 93.02(10) . . ?
Zn2 Se3 Cd3 102.13(12) . . ?
Zn2 Se3 Cd2 93.75(12) . . ?
Cd3 Se3 Cd2 90.75(11) . . ?
Zn4 Se4 Cd1 104.40(13) . . ?
Zn4 Se4 Cd4 93.56(11) . . ?
Cd1 Se4 Cd4 89.70(11) . . ?
Zn5 Se5 Cd6 96.35(12) . . ?
Zn5 Se5 Cd2 92.26(12) . . ?
Cd6 Se5 Cd2 94.40(11) . . ?
Zn3 Se6 Cd3 100.01(12) . . ?
Zn3 Se6 Cd7 93.10(11) . . ?
Cd3 Se6 Cd7 91.37(10) . . ?
Zn3 Se7 Cd8 96.79(11) . . ?
Zn3 Se7 Cd4 93.27(12) . . ?
Cd8 Se7 Cd4 94.73(10) . . ?
Zn5 Se8 Cd1 96.60(12) . . ?
Zn5 Se8 Cd5 90.82(11) . . ?
Cd1 Se8 Cd5 90.22(10) . . ?
Cd7 Se9 Cd5 108.83(10) . . ?
Cd7 Se9 Cd4 106.74(10) . . ?
Cd5 Se9 Cd4 111.20(11) . . ?
Cd7 Se9 Cd2 110.44(11) . . ?
Cd5 Se9 Cd2 108.02(11) . . ?
Cd4 Se9 Cd2 111.58(10) . . ?
Zn2 Se10 Cd7 99.21(12) . . ?
Zn2 Se10 Cd6 105.05(12) . . ?
Cd7 Se10 Cd6 100.81(11) . . ?
Zn2 Se10 Cd9 132.62(14) . . ?
Cd7 Se10 Cd9 126.51(11) . . ?
Cd6 Se10 Cd9 80.27(9) . . ?
Zn4 Se11 Cd5 100.95(11) . . ?
Zn4 Se11 Cd8 105.35(12) . . ?
Cd5 Se11 Cd8 100.82(11) . . ?
Zn4 Se11 Cd10 130.32(14) . . ?
Cd5 Se11 Cd10 127.15(11) . . ?
Cd8 Se11 Cd10 79.60(8) . . ?
Cd11 Se12 Cd7 94.16(10) . . ?
Cd11 Se12 Cd8 100.71(10) . . ?
Cd7 Se12 Cd8 88.63(9) . . ?
Cd5 Se13 Cd11 93.81(10) . . ?
Cd5 Se13 Cd6 90.20(10) . . ?
Cd11 Se13 Cd6 100.69(10) . . ?
C39 Se14 Cd9 107.4(7) . . ?
C39 Se14 Cd6 114.8(6) . . ?
Cd9 Se14 Cd6 78.75(10) . . ?
C45 Se15 Cd10 107.3(6) . . ?
C45 Se15 Cd8 111.8(5) . . ?
Cd10 Se15 Cd8 77.51(9) . . ?
C51 Se16 Cd10 106.9(7) . . ?
C51 Se16 Cd11 107.9(7) . . ?
Cd10 Se16 Cd11 104.05(10) . . ?
C57 Se17 Cd9 102.4(7) . . ?
C57 Se17 Cd11 113.6(7) . . ?
Cd9 Se17 Cd11 101.97(10) . . ?
C63 Se18 Cd9 102.2(10) . . ?
C69 Se19 Cd10 102.1(7) . . ?
N2 Zn1 N1 81.0(9) . . ?
N2 Zn1 Se1 106.8(7) . . ?
N1 Zn1 Se1 111.1(6) . . ?
N2 Zn1 Se2 107.9(7) . . ?
N1 Zn1 Se2 103.7(6) . . ?
Se1 Zn1 Se2 133.77(14) . . ?
N3 Zn2 N4 83.7(9) . . ?
N3 Zn2 Se3 105.7(6) . . ?
N4 Zn2 Se3 113.5(6) . . ?
N3 Zn2 Se10 113.4(6) . . ?
N4 Zn2 Se10 104.7(6) . . ?
Se3 Zn2 Se10 127.42(15) . . ?
N6 Zn3 N5 84.9(7) . . ?
N6 Zn3 Se7 107.6(5) . . ?
N5 Zn3 Se7 102.7(6) . . ?
N6 Zn3 Se6 104.7(5) . . ?
N5 Zn3 Se6 112.5(6) . . ?
Se7 Zn3 Se6 133.69(14) . . ?
N8 Zn4 N7 85.5(8) . . ?
N8 Zn4 Se4 107.9(5) . . ?
N7 Zn4 Se4 114.5(6) . . ?
N8 Zn4 Se11 111.9(5) . . ?
N7 Zn4 Se11 104.2(6) . . ?
Se4 Zn4 Se11 125.65(15) . . ?
N10 Zn5 N9 83.0(8) . . ?
N10 Zn5 Se5 106.3(6) . . ?
N9 Zn5 Se5 103.8(6) . . ?
N10 Zn5 Se8 105.3(6) . . ?
N9 Zn5 Se8 108.5(6) . . ?
Se5 Zn5 Se8 136.86(14) . . ?
C34 O1 C31 110(2) . . ?
C34 O1 Cd1 115.9(18) . . ?
C31 O1 Cd1 134.2(17) . . ?
C38 O2 C35 107(2) . . ?
C38 O2 Cd3 124.5(17) . . ?
C35 O2 Cd3 123.1(17) . . ?
C1 N1 C4 118(2) . . ?
C1 N1 C3 105(2) . . ?
C4 N1 C3 111(2) . . ?
C1 N1 Zn1 103.4(18) . . ?
C4 N1 Zn1 109.7(17) . . ?
C3 N1 Zn1 108.6(17) . . ?
C6 N2 C2 114(3) . . ?
C6 N2 C5 108(3) . . ?
C2 N2 C5 105(2) . . ?
C6 N2 Zn1 114(2) . . ?
C2 N2 Zn1 105.9(19) . . ?
C5 N2 Zn1 110.1(18) . . ?
C7 N3 C9 114(2) . . ?
C7 N3 C10 111(2) . . ?
C9 N3 C10 103(2) . . ?
C7 N3 Zn2 105.8(18) . . ?
C9 N3 Zn2 111.4(18) . . ?
C10 N3 Zn2 111.1(16) . . ?
C8 N4 C11 111(2) . . ?
C8 N4 C12 106(2) . . ?
C11 N4 C12 108(2) . . ?
C8 N4 Zn2 106.0(18) . . ?
C11 N4 Zn2 111.8(17) . . ?
C12 N4 Zn2 113.8(16) . . ?
C15 N5 C13 107(2) . . ?
C15 N5 C16 111(2) . . ?
C13 N5 C16 110(2) . . ?
C15 N5 Zn3 114.1(16) . . ?
C13 N5 Zn3 103.9(16) . . ?
C16 N5 Zn3 110.7(15) . . ?
C17 N6 C18 108(2) . . ?
C17 N6 C14 110(2) . . ?
C18 N6 C14 107(2) . . ?
C17 N6 Zn3 112.9(16) . . ?
C18 N6 Zn3 113.6(17) . . ?
C14 N6 Zn3 103.7(17) . . ?
C19 N7 C22 113(2) . . ?
C19 N7 C21 109(2) . . ?
C22 N7 C21 108(2) . . ?
C19 N7 Zn4 103.0(17) . . ?
C22 N7 Zn4 110.3(16) . . ?
C21 N7 Zn4 114.0(16) . . ?
C23 N8 C24 109(2) . . ?
C23 N8 C20 106(2) . . ?
C24 N8 C20 107(2) . . ?
C23 N8 Zn4 114.9(15) . . ?
C24 N8 Zn4 114.1(16) . . ?
C20 N8 Zn4 105.9(17) . . ?
C28 N9 C27 113(2) . . ?
C28 N9 C25 105(2) . . ?
C27 N9 C25 115(2) . . ?
C28 N9 Zn5 109.9(19) . . ?
C27 N9 Zn5 109.9(17) . . ?
C25 N9 Zn5 103.1(19) . . ?
C30 N10 C29 113(2) . . ?
C30 N10 C26 108(2) . . ?
C29 N10 C26 109(2) . . ?
C30 N10 Zn5 110.5(18) . . ?
C29 N10 Zn5 111.0(16) . . ?
C26 N10 Zn5 105.9(17) . . ?
N1 C1 C2 110(3) . . ?
N2 C2 C1 104(3) . . ?
N3 C7 C8 109(3) . . ?
N4 C8 C7 110(3) . . ?
C14 C13 N5 113(3) . . ?
C13 C14 N6 113(3) . . ?
N7 C19 C20 114(3) . . ?
N8 C20 C19 107(2) . . ?
C26 C25 N9 112(3) . . ?
C25 C26 N10 109(3) . . ?
O1 C31 C32 102(2) . . ?
C33 C32 C31 100(3) . . ?
C32 C33 C34 113(3) . . ?
O1 C34 C33 102(3) . . ?
O2 C35 C36 98(3) . . ?
C37 C36 C35 120(4) . . ?
C36 C37 C38 94(4) . . ?
O2 C38 C37 115(3) . . ?
C40 C39 C44 120.0 . . ?
C40 C39 Se14 125.4(16) . . ?
C44 C39 Se14 114.6(16) . . ?
C41 C40 C39 120.0 . . ?
C40 C41 C42 120.0 . . ?
C43 C42 C41 120.0 . . ?
C42 C43 C44 120.0 . . ?
C43 C44 C39 120.0 . . ?
C46 C45 C50 120.0 . . ?
C46 C45 Se15 119.8(12) . . ?
C50 C45 Se15 120.2(12) . . ?
C45 C46 C47 120.0 . . ?
C46 C47 C48 120.0 . . ?
C49 C48 C47 120.0 . . ?
C48 C49 C50 120.0 . . ?
C49 C50 C45 120.0 . . ?
C52 C51 C56 121(2) . . ?
C52 C51 Se16 115.3(19) . . ?
C56 C51 Se16 122.0(18) . . ?
C51 C52 C53 118(3) . . ?
C52 C53 C54 118(3) . . ?
C55 C54 C53 122(3) . . ?
C56 C55 C54 113(3) . . ?
C55 C56 C51 127(2) . . ?
C62 C57 C58 123(3) . . ?
C62 C57 Se17 119(2) . . ?
C58 C57 Se17 117.3(19) . . ?
C57 C58 C59 120(3) . . ?
C60 C59 C58 119(3) . . ?
C61 C60 C59 119(3) . . ?
C60 C61 C62 121(3) . . ?
C57 C62 C61 118(3) . . ?
C64 C63 C68 120.0 . . ?
C64 C63 Se18 122(2) . . ?
C68 C63 Se18 118(2) . . ?
C63 C64 C65 120.0 . . ?
C64 C65 C66 120.0 . . ?
C67 C66 C65 120.0 . . ?
C68 C67 C66 120.0 . . ?
C67 C68 C63 120.0 . . ?
C70 C69 C74 120.0 . . ?
C70 C69 Se19 120.7(14) . . ?
C74 C69 Se19 119.3(14) . . ?
C71 C70 C69 120.0 . . ?
C72 C71 C70 120.0 . . ?
C71 C72 C73 120.0 . . ?
C74 C73 C72 120.0 . . ?
C73 C74 C69 120.0 . . ?
C76 O75 C79 102.207(5) . . ?
O75 C76 C77 120.568(3) . . ?
C78 C77 C76 102.038(1) . . ?
C77 C78 C79 100.515(2) . . ?
O75 C79 C78 105.501(3) . . ?
C84 O80 C81 98.074(1) . . ?
C82 C81 O80 115.714(3) . . ?
C81 C82 C83 116.773(5) . . ?
C82 C83 C84 83.012(5) . . ?
O80 C84 C83 104.041(4) . . ?
C88 O85 C86 107.999(3) . . ?
C89 C86 O85 108.000(5) . . ?
C88 C87 C89 108.000(2) . . ?
C87 C88 O85 108.001(1) . . ?
C86 C89 C87 108.000(5) . . ?

loop_
_geom_bond_atom_site_label_1
_geom_bond_atom_site_label_2
_geom_bond_distance
_geom_bond_site_symmetry_2
_geom_bond_publ_flag
Cd1 Se1 2.587(3) . ?
Cd1 Se8 2.591(3) . ?
Cd1 O1 2.593(19) . ?
Cd1 Se4 2.599(4) . ?
Cd2 Se3 2.630(3) . ?
Cd2 Se5 2.637(4) . ?
Cd2 Se1 2.641(3) . ?
Cd2 Se9 2.667(3) . ?
Cd3 O2 2.558(19) . ?
Cd3 Se2 2.582(3) . ?
Cd3 Se6 2.592(3) . ?
Cd3 Se3 2.599(4) . ?
Cd4 Se7 2.633(3) . ?
Cd4 Se2 2.649(3) . ?
Cd4 Se4 2.653(3) . ?
Cd4 Se9 2.663(3) . ?
Cd5 Se13 2.585(3) . ?
Cd5 Se8 2.632(3) . ?
Cd5 Se9 2.657(3) . ?
Cd5 Se11 2.658(3) . ?
Cd6 Se5 2.584(3) . ?
Cd6 Se13 2.604(3) . ?
Cd6 Se10 2.672(3) . ?
Cd6 Se14 2.799(3) . ?
Cd6 Cd9 3.478(3) . ?
Cd7 Se12 2.595(3) . ?
Cd7 Se6 2.628(3) . ?
Cd7 Se10 2.649(3) . ?
Cd7 Se9 2.657(3) . ?
Cd8 Se7 2.587(3) . ?
Cd8 Se12 2.613(3) . ?
Cd8 Se11 2.684(3) . ?
Cd8 Se15 2.812(3) . ?
Cd8 Cd10 3.442(2) . ?
Cd9 Se18 2.535(4) . ?
Cd9 Se17 2.650(3) . ?
Cd9 Se14 2.681(4) . ?
Cd9 Se10 2.723(3) . ?
Cd10 Se19 2.553(3) . ?
Cd10 Se16 2.651(3) . ?
Cd10 Se15 2.684(3) . ?
Cd10 Se11 2.692(3) . ?
Cd11 Se12 2.589(3) . ?
Cd11 Se13 2.590(3) . ?
Cd11 Se17 2.725(3) . ?
Cd11 Se16 2.731(3) . ?
Se1 Zn1 2.394(4) . ?
Se2 Zn1 2.427(4) . ?
Se3 Zn2 2.406(4) . ?
Se4 Zn4 2.402(4) . ?
Se5 Zn5 2.439(4) . ?
Se6 Zn3 2.438(4) . ?
Se7 Zn3 2.428(4) . ?
Se8 Zn5 2.459(4) . ?
Se10 Zn2 2.424(4) . ?
Se11 Zn4 2.430(4) . ?
Se14 C39 1.885(17) . ?
Se15 C45 1.930(14) . ?
Se16 C51 1.94(2) . ?
Se17 C57 1.91(2) . ?
Se18 C63 1.887(19) . ?
Se19 C69 1.901(15) . ?
Zn1 N2 2.20(3) . ?
Zn1 N1 2.22(2) . ?
Zn2 N3 2.12(2) . ?
Zn2 N4 2.15(2) . ?
Zn3 N6 2.197(19) . ?
Zn3 N5 2.20(2) . ?
Zn4 N8 2.14(2) . ?
Zn4 N7 2.17(2) . ?
Zn5 N10 2.22(2) . ?
Zn5 N9 2.23(2) . ?
O1 C34 1.35(3) . ?
O1 C31 1.50(3) . ?
O2 C38 1.47(4) . ?
O2 C35 1.50(4) . ?
N1 C1 1.50(4) . ?
N1 C4 1.51(4) . ?
N1 C3 1.54(4) . ?
N2 C6 1.42(4) . ?
N2 C2 1.45(4) . ?
N2 C5 1.50(4) . ?
N3 C7 1.48(3) . ?
N3 C9 1.53(4) . ?
N3 C10 1.53(3) . ?
N4 C8 1.47(4) . ?
N4 C11 1.53(3) . ?
N4 C12 1.53(3) . ?
N5 C15 1.49(3) . ?
N5 C13 1.51(3) . ?
N5 C16 1.58(3) . ?
N6 C17 1.44(3) . ?
N6 C18 1.47(3) . ?
N6 C14 1.50(4) . ?
N7 C19 1.47(3) . ?
N7 C22 1.51(3) . ?
N7 C21 1.51(3) . ?
N8 C23 1.46(3) . ?
N8 C24 1.47(3) . ?
N8 C20 1.52(4) . ?
N9 C28 1.49(4) . ?
N9 C27 1.51(4) . ?
N9 C25 1.56(4) . ?
N10 C30 1.46(4) . ?
N10 C29 1.55(3) . ?
N10 C26 1.57(4) . ?
C1 C2 1.55(4) . ?
C7 C8 1.52(4) . ?
C13 C14 1.49(4) . ?
C19 C20 1.55(4) . ?
C25 C26 1.45(4) . ?
C31 C32 1.54(4) . ?
C32 C33 1.41(4) . ?
C33 C34 1.54(5) . ?
C35 C36 1.58(6) . ?
C36 C37 1.40(6) . ?
C37 C38 1.58(5) . ?
C39 C40 1.3900 . ?
C39 C44 1.3900 . ?
C40 C41 1.3900 . ?
C41 C42 1.3900 . ?
C42 C43 1.3900 . ?
C43 C44 1.3900 . ?
C45 C46 1.3900 . ?
C45 C50 1.3900 . ?
C46 C47 1.3900 . ?
C47 C48 1.3900 . ?
C48 C49 1.3900 . ?
C49 C50 1.3900 . ?
C51 C52 1.33(3) . ?
C51 C56 1.38(3) . ?
C52 C53 1.39(4) . ?
C53 C54 1.50(4) . ?
C54 C55 1.36(4) . ?
C55 C56 1.36(3) . ?
C57 C62 1.32(3) . ?
C57 C58 1.43(3) . ?
C58 C59 1.43(4) . ?
C59 C60 1.43(4) . ?
C60 C61 1.40(4) . ?
C61 C62 1.51(4) . ?
C63 C64 1.3900 . ?
C63 C68 1.3900 . ?
C64 C65 1.3900 . ?
C65 C66 1.3900 . ?
C66 C67 1.3900 . ?
C67 C68 1.3900 . ?
C69 C70 1.3900 . ?
C69 C74 1.3900 . ?
C70 C71 1.3900 . ?
C71 C72 1.3900 . ?
C72 C73 1.3900 . ?
C73 C74 1.3900 . ?
O75 C76 1.3455 . ?
O75 C79 1.3727 . ?
C76 C77 1.3984 . ?
C77 C78 1.39065(11) . ?
C78 C79 1.65887(10) . ?
O80 C84 1.4021 . ?
O80 C81 1.41300(10) . ?
C81 C82 1.2828 . ?
C82 C83 1.3436 . ?
C83 C84 1.8891 . ?
O85 C88 1.41998(12) . ?
O85 C86 1.4200 . ?
C86 C89 1.4200 . ?
C87 C88 1.4200 . ?
C87 C89 1.4200 . ?
